data_1569750
loop_
_publ_author_name
'Reinhold, Marius'
'Steinebach, Justin'
'Golz, Christopher'
'Walker, Johannes C. L.'

_publ_section_title
;
 Synthesis of polysubstituted bicyclo[2.1.1]hexanes enabling access to new
 chemical space.
;
_journal_issue 36
_journal_name_full 'Chemical science'
_journal_page_first 9885
_journal_page_last 9891
_journal_paper_doi 10.1039/d3sc03083k
_journal_volume 14
_journal_year 2023
_chemical_absolute_configuration ad
_chemical_formula_moiety 'C23 H23 N O3'
_chemical_formula_sum 'C23 H23 N O3'
_chemical_formula_weight 361.42
_space_group_crystal_system orthorhombic
_space_group_IT_number 19
_space_group_name_Hall 'P 2ac 2ab'
_space_group_name_H-M_alt 'P 21 21 21'
_atom_sites_solution_hydrogens difmap
_atom_sites_solution_primary direct
_audit_creation_date 2023-08-11
_audit_creation_method
;FinalCif V123 by Daniel Kratzert, Freiburg 2023, 
https://dkratzert.de/finalcif.html
;
_audit_update_record
;
2023-08-17 deposited with the CCDC.	2023-08-30 downloaded from the CCDC.
;
_cell_angle_alpha 90
_cell_angle_beta 90
_cell_angle_gamma 90
_cell_formula_units_Z 4
_cell_length_a 6.2717(8)
_cell_length_b 16.1815(16)
_cell_length_c 18.3606(18)
_cell_measurement_reflns_used 9756
_cell_measurement_temperature 100.00
_cell_measurement_theta_max 79.508
_cell_measurement_theta_min 3.640
_cell_volume 1863.3(4)
_computing_cell_refinement 'SAINT V8.40B (?, 2016)'
_computing_data_collection 'Bruker BIS V6.2.15/2021-03-16 && APEX4 2022.1-1'
_computing_data_reduction 'SAINT V8.40B (?, 2016)'
_computing_molecular_graphics 'Olex2 1.5 (Dolomanov et al., 2009)'
_computing_publication_material 'Olex2 1.5 (Dolomanov et al., 2009)'
_computing_structure_refinement 'XL  (Sheldrick, 2008)'
_computing_structure_solution 'XS  (Sheldrick, 2008)'
_diffrn_ambient_environment N~2~
_diffrn_ambient_temperature 100.00
_diffrn_detector CPAD
_diffrn_detector_area_resol_mean 7.41
_diffrn_detector_type 'Bruker PHOTON III'
_diffrn_measured_fraction_theta_full 1.000
_diffrn_measured_fraction_theta_max 0.997
_diffrn_measurement_device 'four-circle diffractometer'
_diffrn_measurement_device_type 'Bruker D8 VENTURE dual wavelength Mo/Cu'
_diffrn_measurement_method '\w and \f scans'
_diffrn_measurement_specimen_support 'MiTeGen micromount'
_diffrn_radiation_monochromator 'mirror optics'
_diffrn_radiation_probe x-ray
_diffrn_radiation_type CuK\a
_diffrn_radiation_wavelength 1.54178
_diffrn_reflns_av_R_equivalents 0.0486
_diffrn_reflns_av_unetI/netI 0.0157
_diffrn_reflns_Laue_measured_fraction_full 1.000
_diffrn_reflns_Laue_measured_fraction_max 0.997
_diffrn_reflns_limit_h_max 7
_diffrn_reflns_limit_h_min -7
_diffrn_reflns_limit_k_max 20
_diffrn_reflns_limit_k_min -20
_diffrn_reflns_limit_l_max 23
_diffrn_reflns_limit_l_min -23
_diffrn_reflns_number 60017
_diffrn_reflns_point_group_measured_fraction_full 1.000
_diffrn_reflns_point_group_measured_fraction_max 0.993
_diffrn_reflns_theta_full 67.679
_diffrn_reflns_theta_max 79.730
_diffrn_reflns_theta_min 3.641
_diffrn_source 'microfocus sealed X-ray tube'
_diffrn_source_current 1.0
_diffrn_source_power 0.05
_diffrn_source_type 'Incoatec I\ms'
_diffrn_source_voltage 50.0
_diffrn_standards_number 0
_exptl_absorpt_coefficient_mu 0.680
_exptl_absorpt_correction_T_max 1.0000
_exptl_absorpt_correction_T_min 0.8041
_exptl_absorpt_correction_type numerical
_exptl_absorpt_process_details
;
SADABS-2016/2 (Bruker,2016/2) was used for absorption correction.
wR2(int) was 0.1181 before and 0.0614 after correction.
The Ratio of minimum to maximum transmission is 0.8041.
The \l/2 correction factor is Not present.
;
_exptl_crystal_colour colourless
_exptl_crystal_colour_primary colourless
_exptl_crystal_density_diffrn 1.288
_exptl_crystal_description needle
_exptl_crystal_F_000 768
_exptl_crystal_recrystallization_method 'from ethyl acetate.'
_exptl_crystal_size_max 0.376
_exptl_crystal_size_mid 0.066
_exptl_crystal_size_min 0.052
_refine_diff_density_max 0.210
_refine_diff_density_min -0.124
_refine_diff_density_rms 0.028
_refine_ls_abs_structure_details
;
 Flack x determined using 1667 quotients [(I+)-(I-)]/[(I+)+(I-)]
 (Parsons, Flack and Wagner, Acta Cryst. B69 (2013) 249-259).
;
_refine_ls_abs_structure_Flack -0.04(3)
_refine_ls_extinction_coef 0.0029(3)
_refine_ls_extinction_expression Fc^*^=kFc[1+0.001xFc^2^\l^3^/sin(2\q)]^-1/4^
_refine_ls_extinction_method 'SHELXL-2018/3 (Sheldrick 2018)'
_refine_ls_goodness_of_fit_ref 1.021
_refine_ls_hydrogen_treatment refall
_refine_ls_matrix_type full
_refine_ls_number_parameters 337
_refine_ls_number_reflns 4010
_refine_ls_number_restraints 0
_refine_ls_restrained_S_all 1.021
_refine_ls_R_factor_all 0.0246
_refine_ls_R_factor_gt 0.0241
_refine_ls_shift/su_max 0.000
_refine_ls_shift/su_mean 0.000
_refine_ls_structure_factor_coef Fsqd
_refine_ls_weighting_details 'w=1/[\s^2^(Fo^2^)+(0.0382P)^2^+0.2625P] where P=(Fo^2^+2Fc^2^)/3'
_refine_ls_weighting_scheme calc
_refine_ls_wR_factor_gt 0.0634
_refine_ls_wR_factor_ref 0.0637
_reflns_Friedel_coverage 0.724
_reflns_Friedel_fraction_full 1.000
_reflns_Friedel_fraction_max 0.988
_reflns_number_gt 3956
_reflns_number_total 4010
_reflns_threshold_expression 'I > 2\s(I)'
_cod_data_source_file d3sc03083k2.cif
_cod_data_source_block cu_2069_cg_0m
_cod_depositor_comments 'Adding full bibliography for 1569748--1569753.cif.'
_cod_database_code 1569750
_olex2_refinement_description
;
;
_olex2_submission_special_instructions 'No special instructions were received'
_shelx_shelxl_version_number 2018/3
_shelx_space_group_comment
;
The symmetry employed for this shelxl refinement is uniquely defined
by the following loop, which should always be used as a source of
symmetry information in preference to the above space-group names.
They are only intended as comments.
;
_shelx_estimated_absorpt_t_min 0.784
_shelx_estimated_absorpt_t_max 0.965
_diffrn_measurement_ambient_temperature_device_make 'Oxford Cryostream 800'

loop_
_space_group_symop_operation_xyz
'x, y, z'
'-x+1/2, -y, z+1/2'
'x+1/2, -y+1/2, -z'
'-x, y+1/2, -z+1/2'

loop_
_atom_site_label
_atom_site_type_symbol
_atom_site_fract_x
_atom_site_fract_y
_atom_site_fract_z
_atom_site_U_iso_or_equiv
_atom_site_adp_type
_atom_site_occupancy
_atom_site_site_symmetry_order
_atom_site_calc_flag
_atom_site_refinement_flags_posn
_atom_site_refinement_flags_adp
_atom_site_refinement_flags_occupancy
_atom_site_disorder_assembly
_atom_site_disorder_group
O1 O -0.27489(15) 0.61253(6) 0.46559(5) 0.0236(2) Uani 1 1 d . . . . .
O2 O 0.03311(14) 0.66702(6) 0.50161(5) 0.0219(2) Uani 1 1 d . . . . .
O3 O 0.14801(15) 0.47220(6) 0.33560(5) 0.0257(2) Uani 1 1 d . . . . .
N1 N 0.05270(16) 0.56681(6) 0.41875(6) 0.0167(2) Uani 1 1 d . . . . .
C1 C -0.0842(2) 0.61404(8) 0.46202(7) 0.0177(2) Uani 1 1 d . . . . .
C2 C 0.0082(2) 0.49813(8) 0.37544(7) 0.0177(2) Uani 1 1 d . . . . .
C3 C -0.2055(2) 0.45700(8) 0.38430(7) 0.0171(2) Uani 1 1 d . . . . .
H3 H -0.315(3) 0.4981(11) 0.3977(9) 0.024(4) Uiso 1 1 d . . . . .
C4 C -0.2762(2) 0.40439(8) 0.31775(7) 0.0215(3) Uani 1 1 d . . . . .
H4A H -0.413(3) 0.4236(12) 0.2957(10) 0.029(4) Uiso 1 1 d . . . . .
H4B H -0.168(3) 0.4058(11) 0.2785(10) 0.027(4) Uiso 1 1 d . . . . .
C5 C -0.2986(2) 0.31983(8) 0.35482(7) 0.0225(3) Uani 1 1 d . . . . .
H5 H -0.347(3) 0.2739(12) 0.3242(10) 0.031(5) Uiso 1 1 d . . . . .
C6 C -0.0904(2) 0.31482(8) 0.39997(7) 0.0210(3) Uani 1 1 d . . . . .
H6A H -0.086(3) 0.2631(12) 0.4304(11) 0.033(5) Uiso 1 1 d . . . . .
H6B H 0.045(3) 0.3263(11) 0.3743(10) 0.025(4) Uiso 1 1 d . . . . .
C7 C -0.19564(19) 0.38648(8) 0.44324(7) 0.0180(2) Uani 1 1 d . . . . .
C8 C -0.1255(2) 0.41071(8) 0.51843(7) 0.0201(3) Uani 1 1 d . . . . .
C9 C 0.0795(2) 0.39212(9) 0.54266(7) 0.0243(3) Uani 1 1 d . . . . .
H9 H 0.175(3) 0.3589(13) 0.5106(11) 0.038(5) Uiso 1 1 d . . . . .
C10 C 0.1494(3) 0.41715(10) 0.61124(8) 0.0303(3) Uani 1 1 d . . . . .
H10 H 0.296(4) 0.4036(13) 0.6277(11) 0.042(5) Uiso 1 1 d . . . . .
C11 C 0.0148(3) 0.46185(10) 0.65641(8) 0.0330(3) Uani 1 1 d . . . . .
H11 H 0.069(3) 0.4799(13) 0.7043(11) 0.039(5) Uiso 1 1 d . . . . .
C12 C -0.1905(3) 0.47991(10) 0.63335(8) 0.0349(4) Uani 1 1 d . . . . .
H12 H -0.286(4) 0.5121(14) 0.6669(13) 0.052(6) Uiso 1 1 d . . . . .
C13 C -0.2604(3) 0.45438(9) 0.56482(8) 0.0280(3) Uani 1 1 d . . . . .
H13 H -0.405(4) 0.4673(13) 0.5493(11) 0.039(5) Uiso 1 1 d . . . . .
C14 C -0.4125(2) 0.34319(9) 0.42679(8) 0.0238(3) Uani 1 1 d . . . . .
H14A H -0.435(3) 0.2950(13) 0.4574(10) 0.033(5) Uiso 1 1 d . . . . .
H14B H -0.542(3) 0.3791(13) 0.4263(11) 0.034(5) Uiso 1 1 d . . . . .
C15 C 0.26838(19) 0.60240(8) 0.41882(7) 0.0202(3) Uani 1 1 d . . . . .
H15 H 0.368(3) 0.5586(10) 0.4229(9) 0.018(4) Uiso 1 1 d . . . . .
C16 C 0.2588(2) 0.65206(9) 0.48930(8) 0.0239(3) Uani 1 1 d . . . . .
H16A H 0.310(3) 0.6196(11) 0.5317(10) 0.026(4) Uiso 1 1 d . . . . .
H16B H 0.329(3) 0.7053(13) 0.4864(11) 0.034(5) Uiso 1 1 d . . . . .
C17 C 0.3170(2) 0.65338(9) 0.34992(8) 0.0260(3) Uani 1 1 d . . . . .
H17A H 0.440(3) 0.6866(13) 0.3626(11) 0.037(5) Uiso 1 1 d . . . . .
H17B H 0.351(3) 0.6147(13) 0.3102(11) 0.037(5) Uiso 1 1 d . . . . .
C18 C 0.1325(2) 0.70517(9) 0.32399(7) 0.0238(3) Uani 1 1 d . . . . .
C19 C -0.0121(3) 0.67228(10) 0.27387(8) 0.0282(3) Uani 1 1 d . . . . .
H19 H 0.008(3) 0.6180(13) 0.2536(11) 0.033(5) Uiso 1 1 d . . . . .
C20 C -0.1882(3) 0.71713(11) 0.25075(8) 0.0338(4) Uani 1 1 d . . . . .
H20 H -0.292(4) 0.6933(13) 0.2143(11) 0.041(5) Uiso 1 1 d . . . . .
C21 C -0.2226(3) 0.79622(11) 0.27743(9) 0.0351(4) Uani 1 1 d . . . . .
H21 H -0.351(4) 0.8278(14) 0.2621(12) 0.046(6) Uiso 1 1 d . . . . .
C22 C -0.0790(3) 0.82991(10) 0.32657(8) 0.0329(3) Uani 1 1 d . . . . .
H22 H -0.103(3) 0.8869(14) 0.3448(12) 0.040(5) Uiso 1 1 d . . . . .
C23 C 0.0972(3) 0.78508(9) 0.34995(8) 0.0279(3) Uani 1 1 d . . . . .
H23 H 0.203(3) 0.8097(13) 0.3849(10) 0.035(5) Uiso 1 1 d . . . . .

loop_
_atom_site_aniso_label
_atom_site_aniso_U_11
_atom_site_aniso_U_22
_atom_site_aniso_U_33
_atom_site_aniso_U_23
_atom_site_aniso_U_13
_atom_site_aniso_U_12
O1 0.0141(4) 0.0249(5) 0.0318(5) -0.0057(4) 0.0025(4) 0.0014(4)
O2 0.0169(4) 0.0225(4) 0.0262(4) -0.0074(4) -0.0006(4) -0.0012(3)
O3 0.0212(5) 0.0256(5) 0.0304(5) -0.0067(4) 0.0082(4) -0.0013(4)
N1 0.0113(5) 0.0177(5) 0.0211(5) -0.0010(4) 0.0005(4) -0.0006(4)
C1 0.0169(6) 0.0164(5) 0.0197(6) -0.0010(5) -0.0004(4) 0.0004(4)
C2 0.0167(6) 0.0180(6) 0.0184(5) 0.0002(4) 0.0002(4) 0.0010(4)
C3 0.0149(6) 0.0177(5) 0.0187(5) -0.0002(4) 0.0001(4) -0.0005(5)
C4 0.0220(6) 0.0229(6) 0.0195(6) -0.0008(5) -0.0049(5) -0.0027(5)
C5 0.0243(6) 0.0195(6) 0.0237(6) -0.0040(5) -0.0015(5) -0.0032(5)
C6 0.0238(6) 0.0186(6) 0.0207(6) -0.0020(5) -0.0004(5) 0.0026(5)
C7 0.0177(6) 0.0174(5) 0.0188(6) 0.0007(4) 0.0017(4) 0.0000(5)
C8 0.0244(6) 0.0185(6) 0.0173(6) 0.0021(4) 0.0030(5) -0.0005(5)
C9 0.0248(6) 0.0273(6) 0.0208(6) 0.0002(5) 0.0015(5) 0.0006(5)
C10 0.0323(8) 0.0353(8) 0.0232(7) 0.0024(6) -0.0049(6) -0.0013(6)
C11 0.0517(9) 0.0295(7) 0.0177(6) -0.0016(5) -0.0042(6) 0.0013(7)
C12 0.0501(10) 0.0346(8) 0.0200(6) -0.0026(6) 0.0043(6) 0.0141(7)
C13 0.0320(7) 0.0303(7) 0.0216(6) -0.0008(5) 0.0022(6) 0.0086(6)
C14 0.0227(6) 0.0215(6) 0.0272(6) 0.0003(5) 0.0026(5) -0.0054(5)
C15 0.0110(5) 0.0205(6) 0.0290(6) -0.0027(5) -0.0012(5) -0.0014(5)
C16 0.0148(6) 0.0272(7) 0.0298(7) -0.0045(5) -0.0021(5) -0.0013(5)
C17 0.0185(6) 0.0280(7) 0.0314(7) -0.0013(6) 0.0073(5) -0.0046(5)
C18 0.0243(6) 0.0264(7) 0.0207(6) 0.0033(5) 0.0063(5) -0.0057(5)
C19 0.0333(7) 0.0300(7) 0.0212(6) 0.0028(5) 0.0030(5) -0.0076(6)
C20 0.0359(8) 0.0397(9) 0.0260(7) 0.0102(6) -0.0047(6) -0.0104(7)
C21 0.0337(8) 0.0408(9) 0.0308(7) 0.0177(7) 0.0004(6) 0.0014(7)
C22 0.0419(8) 0.0286(7) 0.0282(7) 0.0079(6) 0.0054(6) 0.0019(6)
C23 0.0330(7) 0.0258(7) 0.0249(6) 0.0032(5) 0.0017(6) -0.0037(6)

loop_
_atom_type_symbol
_atom_type_description
_atom_type_scat_dispersion_real
_atom_type_scat_dispersion_imag
_atom_type_scat_source
C C 0.0181 0.0091 'International Tables Vol C Tables 4.2.6.8 and 6.1.1.4'
H H 0.0000 0.0000 'International Tables Vol C Tables 4.2.6.8 and 6.1.1.4'
N N 0.0311 0.0180 'International Tables Vol C Tables 4.2.6.8 and 6.1.1.4'
O O 0.0492 0.0322 'International Tables Vol C Tables 4.2.6.8 and 6.1.1.4'

loop_
_geom_angle_atom_site_label_1
_geom_angle_atom_site_label_2
_geom_angle_atom_site_label_3
_geom_angle
_geom_angle_site_symmetry_1
_geom_angle_site_symmetry_3
_geom_angle_publ_flag
C1 O2 C16 110.06(10) . . ?
C1 N1 C15 110.53(10) . . ?
C2 N1 C1 129.57(10) . . ?
C2 N1 C15 119.78(10) . . ?
O1 C1 O2 122.02(12) . . ?
O1 C1 N1 129.30(12) . . ?
O2 C1 N1 108.67(10) . . ?
O3 C2 N1 118.26(11) . . ?
O3 C2 C3 123.65(11) . . ?
N1 C2 C3 117.96(10) . . ?
C2 C3 H3 110.5(11) . . ?
C2 C3 C4 114.28(10) . . ?
C2 C3 C7 111.10(10) . . ?
C4 C3 H3 111.5(10) . . ?
C4 C3 C7 98.90(10) . . ?
C7 C3 H3 110.1(10) . . ?
C3 C4 H4A 113.2(11) . . ?
C3 C4 H4B 111.3(11) . . ?
H4A C4 H4B 106.6(15) . . ?
C5 C4 C3 99.55(10) . . ?
C5 C4 H4A 112.3(11) . . ?
C5 C4 H4B 113.9(11) . . ?
C4 C5 H5 116.7(11) . . ?
C4 C5 C6 101.93(10) . . ?
C4 C5 C14 101.71(10) . . ?
C6 C5 H5 121.8(12) . . ?
C6 C5 C14 86.84(10) . . ?
C14 C5 H5 122.3(12) . . ?
C5 C6 H6A 111.3(12) . . ?
C5 C6 H6B 117.4(10) . . ?
C5 C6 C7 82.90(9) . . ?
H6A C6 H6B 113.4(16) . . ?
C7 C6 H6A 110.3(11) . . ?
C7 C6 H6B 118.0(10) . . ?
C6 C7 C3 101.91(10) . . ?
C6 C7 C14 86.34(10) . . ?
C8 C7 C3 117.03(10) . . ?
C8 C7 C6 122.75(11) . . ?
C8 C7 C14 123.45(11) . . ?
C14 C7 C3 99.10(10) . . ?
C9 C8 C7 120.52(12) . . ?
C9 C8 C13 118.34(12) . . ?
C13 C8 C7 121.11(12) . . ?
C8 C9 H9 118.9(12) . . ?
C8 C9 C10 121.07(13) . . ?
C10 C9 H9 120.1(12) . . ?
C9 C10 H10 120.2(12) . . ?
C11 C10 C9 120.04(15) . . ?
C11 C10 H10 119.8(12) . . ?
C10 C11 H11 118.6(13) . . ?
C12 C11 C10 119.50(14) . . ?
C12 C11 H11 121.9(13) . . ?
C11 C12 H12 118.5(14) . . ?
C11 C12 C13 120.33(14) . . ?
C13 C12 H12 121.2(14) . . ?
C8 C13 C12 120.71(14) . . ?
C8 C13 H13 119.7(12) . . ?
C12 C13 H13 119.6(12) . . ?
C5 C14 C7 82.68(9) . . ?
C5 C14 H14A 111.3(12) . . ?
C5 C14 H14B 120.6(11) . . ?
C7 C14 H14A 112.0(12) . . ?
C7 C14 H14B 116.7(11) . . ?
H14A C14 H14B 110.8(17) . . ?
N1 C15 H15 108.4(10) . . ?
N1 C15 C16 99.85(10) . . ?
N1 C15 C17 113.01(11) . . ?
C16 C15 H15 110.7(10) . . ?
C16 C15 C17 114.99(11) . . ?
C17 C15 H15 109.5(10) . . ?
O2 C16 C15 104.95(10) . . ?
O2 C16 H16A 106.2(11) . . ?
O2 C16 H16B 107.8(12) . . ?
C15 C16 H16A 112.0(10) . . ?
C15 C16 H16B 113.9(12) . . ?
H16A C16 H16B 111.5(16) . . ?
C15 C17 H17A 104.9(12) . . ?
C15 C17 H17B 108.1(12) . . ?
H17A C17 H17B 111.0(17) . . ?
C18 C17 C15 113.93(11) . . ?
C18 C17 H17A 112.3(12) . . ?
C18 C17 H17B 106.6(12) . . ?
C19 C18 C17 119.65(13) . . ?
C23 C18 C17 121.96(13) . . ?
C23 C18 C19 118.36(15) . . ?
C18 C19 H19 121.1(12) . . ?
C20 C19 C18 121.23(15) . . ?
C20 C19 H19 117.6(12) . . ?
C19 C20 H20 121.1(12) . . ?
C21 C20 C19 119.88(15) . . ?
C21 C20 H20 119.1(12) . . ?
C20 C21 H21 120.0(13) . . ?
C22 C21 C20 119.42(16) . . ?
C22 C21 H21 120.6(13) . . ?
C21 C22 H22 119.0(12) . . ?
C21 C22 C23 120.83(15) . . ?
C23 C22 H22 120.2(12) . . ?
C18 C23 H23 118.8(12) . . ?
C22 C23 C18 120.26(15) . . ?
C22 C23 H23 120.9(12) . . ?

loop_
_geom_bond_atom_site_label_1
_geom_bond_atom_site_label_2
_geom_bond_distance
_geom_bond_site_symmetry_2
_geom_bond_publ_flag
O1 C1 1.1980(17) . ?
O2 C1 1.3433(15) . ?
O2 C16 1.4538(16) . ?
O3 C2 1.2166(16) . ?
N1 C1 1.3973(16) . ?
N1 C2 1.3948(16) . ?
N1 C15 1.4701(14) . ?
C2 C3 1.5053(17) . ?
C3 H3 0.988(18) . ?
C3 C4 1.5538(17) . ?
C3 C7 1.5737(17) . ?
C4 H4A 1.00(2) . ?
C4 H4B 0.991(19) . ?
C4 C5 1.5347(18) . ?
C5 H5 0.98(2) . ?
C5 C6 1.5488(19) . ?
C5 C14 1.5490(19) . ?
C6 H6A 1.01(2) . ?
C6 H6B 0.991(19) . ?
C6 C7 1.5528(17) . ?
C7 C8 1.5012(17) . ?
C7 C14 1.5594(18) . ?
C8 C9 1.3930(19) . ?
C8 C13 1.3931(19) . ?
C9 H9 1.00(2) . ?
C9 C10 1.394(2) . ?
C10 H10 0.99(2) . ?
C10 C11 1.387(2) . ?
C11 H11 0.99(2) . ?
C11 C12 1.386(3) . ?
C12 H12 1.00(2) . ?
C12 C13 1.395(2) . ?
C13 H13 0.97(2) . ?
C14 H14A 0.97(2) . ?
C14 H14B 1.00(2) . ?
C15 H15 0.949(18) . ?
C15 C16 1.5244(19) . ?
C15 C17 1.541(2) . ?
C16 H16A 0.991(18) . ?
C16 H16B 0.97(2) . ?
C17 H17A 0.97(2) . ?
C17 H17B 0.98(2) . ?
C17 C18 1.506(2) . ?
C18 C19 1.397(2) . ?
C18 C23 1.396(2) . ?
C19 H19 0.96(2) . ?
C19 C20 1.388(2) . ?
C20 H20 1.01(2) . ?
C20 C21 1.387(3) . ?
C21 H21 1.00(2) . ?
C21 C22 1.387(2) . ?
C22 H22 0.99(2) . ?
C22 C23 1.390(2) . ?
C23 H23 1.00(2) . ?

loop_
_geom_torsion_atom_site_label_1
_geom_torsion_atom_site_label_2
_geom_torsion_atom_site_label_3
_geom_torsion_atom_site_label_4
_geom_torsion
_geom_torsion_site_symmetry_1
_geom_torsion_site_symmetry_2
_geom_torsion_site_symmetry_3
_geom_torsion_site_symmetry_4
_geom_torsion_publ_flag
O3 C2 C3 C4 -25.62(18) . . . . ?
O3 C2 C3 C7 85.24(15) . . . . ?
N1 C2 C3 C4 158.51(11) . . . . ?
N1 C2 C3 C7 -90.63(12) . . . . ?
N1 C15 C16 O2 -23.23(13) . . . . ?
N1 C15 C17 C18 39.64(16) . . . . ?
C1 O2 C16 C15 18.09(14) . . . . ?
C1 N1 C2 O3 171.67(12) . . . . ?
C1 N1 C2 C3 -12.23(18) . . . . ?
C1 N1 C15 C16 22.07(13) . . . . ?
C1 N1 C15 C17 -100.59(12) . . . . ?
C2 N1 C1 O1 -9.5(2) . . . . ?
C2 N1 C1 O2 171.70(11) . . . . ?
C2 N1 C15 C16 -161.55(11) . . . . ?
C2 N1 C15 C17 75.79(14) . . . . ?
C2 C3 C4 C5 120.45(11) . . . . ?
C2 C3 C7 C6 -78.77(12) . . . . ?
C2 C3 C7 C8 57.97(14) . . . . ?
C2 C3 C7 C14 -166.92(10) . . . . ?
C3 C4 C5 C6 -46.26(12) . . . . ?
C3 C4 C5 C14 42.96(12) . . . . ?
C3 C7 C8 C9 -103.70(14) . . . . ?
C3 C7 C8 C13 74.32(16) . . . . ?
C3 C7 C14 C5 67.72(10) . . . . ?
C4 C3 C7 C6 41.67(12) . . . . ?
C4 C3 C7 C8 178.41(11) . . . . ?
C4 C3 C7 C14 -46.48(11) . . . . ?
C4 C5 C6 C7 67.31(10) . . . . ?
C4 C5 C14 C7 -67.69(10) . . . . ?
C5 C6 C7 C3 -64.79(10) . . . . ?
C5 C6 C7 C8 161.75(12) . . . . ?
C5 C6 C7 C14 33.76(9) . . . . ?
C6 C5 C14 C7 33.85(9) . . . . ?
C6 C7 C8 C9 23.43(18) . . . . ?
C6 C7 C8 C13 -158.55(13) . . . . ?
C6 C7 C14 C5 -33.77(9) . . . . ?
C7 C3 C4 C5 2.39(12) . . . . ?
C7 C8 C9 C10 177.43(13) . . . . ?
C7 C8 C13 C12 -177.07(14) . . . . ?
C8 C7 C14 C5 -161.17(12) . . . . ?
C8 C9 C10 C11 -0.5(2) . . . . ?
C9 C8 C13 C12 1.0(2) . . . . ?
C9 C10 C11 C12 1.3(2) . . . . ?
C10 C11 C12 C13 -0.9(2) . . . . ?
C11 C12 C13 C8 -0.2(2) . . . . ?
C13 C8 C9 C10 -0.6(2) . . . . ?
C14 C5 C6 C7 -33.99(9) . . . . ?
C14 C7 C8 C9 132.94(13) . . . . ?
C14 C7 C8 C13 -49.04(18) . . . . ?
C15 N1 C1 O1 166.40(14) . . . . ?
C15 N1 C1 O2 -12.37(14) . . . . ?
C15 N1 C2 O3 -3.93(17) . . . . ?
C15 N1 C2 C3 172.16(11) . . . . ?
C15 C17 C18 C19 -90.57(16) . . . . ?
C15 C17 C18 C23 87.75(16) . . . . ?
C16 O2 C1 O1 176.95(13) . . . . ?
C16 O2 C1 N1 -4.17(14) . . . . ?
C16 C15 C17 C18 -74.12(15) . . . . ?
C17 C15 C16 O2 98.02(13) . . . . ?
C17 C18 C19 C20 177.66(13) . . . . ?
C17 C18 C23 C22 -177.79(13) . . . . ?
C18 C19 C20 C21 0.2(2) . . . . ?
C19 C18 C23 C22 0.6(2) . . . . ?
C19 C20 C21 C22 0.6(2) . . . . ?
C20 C21 C22 C23 -0.7(2) . . . . ?
C21 C22 C23 C18 0.2(2) . . . . ?
C23 C18 C19 C20 -0.7(2) . . . . ?
